data_1573836
loop_
_publ_author_name
'Zhu, Ming'
'Huang, Pei-Zhi'
'Li, Lin-Mei'
'Yang, Yi-Xuan'
'Pan, Lei'
'Wang, Zhi-Jie'
'Ni, Hao-Fei'
'Zhang, Feng-Wen'
'Teri, Gele'
'Zhang, Zhi-Xu'
'Liu, Zunqi'
'Fu, Da-Wei'
'Zhang, Yi'

_publ_section_title
;
 Thermal-responsive luminescence/dielectric responses with reversibly
 shifted light emissions
;
_journal_name_full 'Chemical Science'
_journal_paper_doi 10.1039/D4SC06631F
_journal_year 2025
_chemical_formula_moiety 'F6 P, C12 H24 O6, C6 H9 N2'
_chemical_formula_sum 'C18 H33 F6 N2 O6 P'
_chemical_formula_weight 518.43
_space_group_crystal_system monoclinic
_space_group_IT_number 14
_space_group_name_Hall '-P 2yn'
_space_group_name_H-M_alt 'P 1 21/n 1'
_atom_sites_solution_hydrogens geom
_atom_sites_solution_primary iterative
_audit_creation_date 2024-08-20
_audit_creation_method
;
Olex2 1.5
(compiled 2024.02.16 svn.r378c4104 for OlexSys, GUI svn.r6928)
;
_audit_update_record
;
2024-08-20 deposited with the CCDC.	2025-01-20 downloaded from the CCDC.
;
_cell_angle_alpha 90
_cell_angle_beta 100.89(2)
_cell_angle_gamma 90
_cell_formula_units_Z 4
_cell_length_a 11.994(5)
_cell_length_b 10.463(3)
_cell_length_c 19.815(9)
_cell_measurement_reflns_used 3720
_cell_measurement_temperature 403.00
_cell_measurement_theta_max 55.179
_cell_measurement_theta_min 3.965
_cell_volume 2441.9(17)
_computing_cell_refinement 'SAINT V8.40B (?, 2016)'
_computing_data_reduction 'SAINT V8.40B (?, 2016)'
_computing_molecular_graphics 'Olex2 1.5 (Dolomanov et al., 2009)'
_computing_publication_material 'Olex2 1.5 (Dolomanov et al., 2009)'
_computing_structure_refinement 'SHELXL 2018/3 (Sheldrick, 2015)'
_computing_structure_solution 'olex2.solve 1.5 (Bourhis et al., 2015)'
_diffrn_ambient_temperature 403.00
_diffrn_measured_fraction_theta_full 0.985
_diffrn_measured_fraction_theta_max 0.985
_diffrn_measurement_device_type 'Bruker APEX-II CCD'
_diffrn_measurement_method '\f and \w scans'
_diffrn_radiation_type CuK\a
_diffrn_radiation_wavelength 1.54184
_diffrn_reflns_av_R_equivalents 0.0902
_diffrn_reflns_av_unetI/netI 0.1082
_diffrn_reflns_Laue_measured_fraction_full 0.985
_diffrn_reflns_Laue_measured_fraction_max 0.985
_diffrn_reflns_limit_h_max 14
_diffrn_reflns_limit_h_min -14
_diffrn_reflns_limit_k_max 12
_diffrn_reflns_limit_k_min -12
_diffrn_reflns_limit_l_max 20
_diffrn_reflns_limit_l_min -23
_diffrn_reflns_number 18905
_diffrn_reflns_point_group_measured_fraction_full 0.985
_diffrn_reflns_point_group_measured_fraction_max 0.985
_diffrn_reflns_theta_full 66.601
_diffrn_reflns_theta_max 66.601
_diffrn_reflns_theta_min 4.003
_diffrn_source_current 1.1
_diffrn_source_power 0.05500000000000001
_diffrn_source_voltage 50.0
_diffrn_standards_number 0
_exptl_absorpt_coefficient_mu 1.749
_exptl_absorpt_correction_T_max 0.7536
_exptl_absorpt_correction_T_min 0.5441
_exptl_absorpt_correction_type multi-scan
_exptl_absorpt_process_details
;
SADABS-2016/2 (Bruker,2016/2) was used for absorption correction.
wR2(int) was 0.1208 before and 0.0635 after correction.
The Ratio of minimum to maximum transmission is 0.7220.
The \l/2 correction factor is Not present.
;
_exptl_crystal_colour colourless
_exptl_crystal_colour_primary colourless
_exptl_crystal_density_diffrn 1.410
_exptl_crystal_description block
_exptl_crystal_F_000 1088
_exptl_crystal_size_max 0.13
_exptl_crystal_size_mid 0.12
_exptl_crystal_size_min 0.11
_refine_diff_density_max 1.127
_refine_diff_density_min -0.554
_refine_diff_density_rms 0.096
_refine_ls_extinction_method none
_refine_ls_goodness_of_fit_ref 0.998
_refine_ls_hydrogen_treatment constr
_refine_ls_matrix_type full
_refine_ls_number_parameters 299
_refine_ls_number_reflns 4250
_refine_ls_number_restraints 42
_refine_ls_restrained_S_all 1.162
_refine_ls_R_factor_all 0.2635
_refine_ls_R_factor_gt 0.1381
_refine_ls_shift/su_max 0.001
_refine_ls_shift/su_mean 0.000
_refine_ls_structure_factor_coef Fsqd
_refine_ls_weighting_details 'w=1/[\s^2^(Fo^2^)+(0.0100P)^2^+15.0000P] where P=(Fo^2^+2Fc^2^)/3'
_refine_ls_weighting_scheme calc
_refine_ls_wR_factor_gt 0.2825
_refine_ls_wR_factor_ref 0.3326
_reflns_Friedel_coverage 0.000
_reflns_number_gt 1710
_reflns_number_total 4250
_reflns_threshold_expression 'I > 2\s(I)'
_cod_data_source_file d4sc06631f2.cif
_cod_data_source_block cu_zm_45_403k_2_0m_a
_cod_original_cell_volume 2442.0(17)
_cod_database_code 1573836
_shelx_shelxl_version_number 2018/3
_shelx_space_group_comment
;
The symmetry employed for this shelxl refinement is uniquely defined
by the following loop, which should always be used as a source of
symmetry information in preference to the above space-group names.
They are only intended as comments.
;
_shelx_estimated_absorpt_t_max 0.831
_shelx_estimated_absorpt_t_min 0.805
_olex2_refinement_description
;
1. Fixed Uiso
 At 1.2 times of:
  All C(H) groups, All C(H,H) groups, All N(H,H,H) groups
2. Uiso/Uaniso restraints and constraints
Uanis(F5) \\sim Ueq, Uanis(F4) \\sim Ueq, Uanis(F6) \\sim Ueq, Uanis(F3) \\sim
Ueq, Uanis(F2) \\sim Ueq, Uanis(F1) \\sim Ueq, Uanis(P1) \\sim Ueq: with sigma
of 0.01 and sigma for terminal atoms of 0.01
3.a Secondary CH2 refined with riding coordinates:
 C2(H2A,H2B), C3(H3A,H3B), C5(H5A,H5B), C7(H7A,H7B), C9(H9A,H9B), C10(H10A,
 H10B), C11(H11A,H11B), C12(H12A,H12B), C13(H13B,H13A), C16(H16A,H16B),
 C17(H17A,H17B), C18(H18A,H18B), C4(H4B,H4A)
3.b Aromatic/amide H refined with riding coordinates:
 C6(H6), C8(H8), C14(H14), C15(H15)
3.c Idealised Me refined as rotating group:
 N1(H1A,H1C,H1B)
;
_olex2_submission_special_instructions 'No special instructions were received'

loop_
_space_group_symop_operation_xyz
'x, y, z'
'-x+1/2, y+1/2, -z+1/2'
'-x, -y, -z'
'x-1/2, -y-1/2, z-1/2'

loop_
_atom_site_label
_atom_site_type_symbol
_atom_site_fract_x
_atom_site_fract_y
_atom_site_fract_z
_atom_site_U_iso_or_equiv
_atom_site_adp_type
_atom_site_occupancy
_atom_site_site_symmetry_order
_atom_site_calc_flag
_atom_site_refinement_flags_posn
_atom_site_refinement_flags_adp
_atom_site_refinement_flags_occupancy
_atom_site_disorder_assembly
_atom_site_disorder_group
P1 P 0.18037(13) 0.20720(14) 0.43772(7) 0.1050(5) Uani 1 1 d . U . . .
F1 F 0.2091(4) 0.2996(5) 0.3914(3) 0.285(2) Uani 1 1 d . U . . .
F2 F 0.1145(5) 0.3028(5) 0.4657(3) 0.271(2) Uani 1 1 d . U . . .
F3 F 0.1419(5) 0.0962(5) 0.4702(3) 0.276(2) Uani 1 1 d . U . . .
F4 F 0.2614(5) 0.2157(5) 0.4982(3) 0.294(2) Uani 1 1 d . U . . .
F5 F 0.2526(5) 0.1185(6) 0.4133(3) 0.295(2) Uani 1 1 d . U . . .
F6 F 0.0733(5) 0.1950(5) 0.3839(3) 0.259(2) Uani 1 1 d . U . . .
O1 O 0.7134(3) 0.4875(3) 0.33234(16) 0.1053(12) Uani 1 1 d . . . . .
O2 O 0.6071(3) 0.0699(3) 0.38779(16) 0.1167(13) Uani 1 1 d . . . . .
O3 O 0.5340(3) 0.2145(4) 0.15865(15) 0.1174(14) Uani 1 1 d . . . . .
O4 O 0.5925(3) 0.4589(3) 0.20204(14) 0.1033(11) Uani 1 1 d . . . . .
O5 O 0.4939(3) 0.0373(3) 0.25516(18) 0.1263(14) Uani 1 1 d . . . . .
O6 O 0.6881(3) 0.3099(3) 0.43316(14) 0.1068(12) Uani 1 1 d . . . . .
C2 C 0.4580(5) 0.1142(7) 0.1419(3) 0.151(3) Uani 1 1 d . . . . .
H2A H 0.455589 0.088800 0.094567 0.182 Uiso 1 1 calc R U . . .
H2B H 0.382455 0.141772 0.146324 0.182 Uiso 1 1 calc R U . . .
C3 C 0.7196(5) 0.1952(6) 0.4672(2) 0.133(2) Uani 1 1 d . . . . .
H3A H 0.742318 0.211051 0.516086 0.159 Uiso 1 1 calc R U . . .
H3B H 0.783887 0.158843 0.450735 0.159 Uiso 1 1 calc R U . . .
C5 C 0.7366(5) 0.5108(6) 0.4032(3) 0.134(2) Uani 1 1 d . . . . .
H5A H 0.668406 0.541063 0.417641 0.161 Uiso 1 1 calc R U . . .
H5B H 0.794084 0.576849 0.413480 0.161 Uiso 1 1 calc R U . . .
C7 C 0.5192(5) -0.0613(5) 0.3007(3) 0.154(3) Uani 1 1 d . . . . .
H7A H 0.593125 -0.095720 0.297498 0.185 Uiso 1 1 calc R U . . .
H7B H 0.463614 -0.128799 0.288470 0.185 Uiso 1 1 calc R U . . .
C9 C 0.5007(5) 0.3200(6) 0.1174(2) 0.139(3) Uani 1 1 d . . . . .
H9A H 0.427779 0.350771 0.124981 0.167 Uiso 1 1 calc R U . . .
H9B H 0.493043 0.296612 0.069373 0.167 Uiso 1 1 calc R U . . .
C10 C 0.6736(5) 0.5927(5) 0.2928(3) 0.122(2) Uani 1 1 d . . . . .
H10A H 0.725478 0.663927 0.304511 0.146 Uiso 1 1 calc R U . . .
H10B H 0.599985 0.617755 0.301861 0.146 Uiso 1 1 calc R U . . .
C11 C 0.4922(5) 0.0070(6) 0.1869(3) 0.150(2) Uani 1 1 d . . . . .
H11A H 0.440055 -0.063396 0.173564 0.180 Uiso 1 1 calc R U . . .
H11B H 0.567271 -0.020773 0.181673 0.180 Uiso 1 1 calc R U . . .
C12 C 0.6239(5) 0.1043(5) 0.4551(2) 0.132(2) Uani 1 1 d . . . . .
H12A H 0.641496 0.029776 0.484216 0.159 Uiso 1 1 calc R U . . .
H12B H 0.556034 0.144230 0.465366 0.159 Uiso 1 1 calc R U . . .
C13 C 0.5874(5) 0.4210(6) 0.1348(2) 0.133(2) Uani 1 1 d . . . . .
H13B H 0.660808 0.388738 0.129023 0.160 Uiso 1 1 calc R U . . .
H13A H 0.568043 0.493387 0.104308 0.160 Uiso 1 1 calc R U . . .
C16 C 0.6641(5) 0.5604(5) 0.2200(3) 0.130(2) Uani 1 1 d . . . . .
H16A H 0.635774 0.633934 0.192184 0.157 Uiso 1 1 calc R U . . .
H16B H 0.738660 0.539551 0.210960 0.157 Uiso 1 1 calc R U . . .
C17 C 0.5201(5) -0.0210(6) 0.3718(3) 0.158(3) Uani 1 1 d . . . . .
H17A H 0.447537 0.016281 0.375818 0.189 Uiso 1 1 calc R U . . .
H17B H 0.534621 -0.093454 0.402776 0.189 Uiso 1 1 calc R U . . .
C18 C 0.7757(4) 0.3971(6) 0.4400(3) 0.136(3) Uani 1 1 d . . . . .
H18A H 0.838635 0.361064 0.421973 0.163 Uiso 1 1 calc R U . . .
H18B H 0.802077 0.416936 0.488157 0.163 Uiso 1 1 calc R U . . .
N1 N 0.5434(3) 0.2867(3) 0.30182(15) 0.0749(11) Uani 1 1 d . . . . .
H1A H 0.562581 0.339089 0.270524 0.090 Uiso 1 1 calc R U . . .
H1C H 0.552151 0.206049 0.289485 0.090 Uiso 1 1 calc R U . . .
H1B H 0.587686 0.301586 0.342422 0.090 Uiso 1 1 calc R U . . .
N2 N 0.3573(4) 0.6862(5) 0.3546(3) 0.147(2) Uani 1 1 d . . . . .
C1 C 0.4031(3) 0.4384(4) 0.3240(2) 0.0833(14) Uani 1 1 d . . . . .
C4 C 0.4244(4) 0.3086(4) 0.3068(3) 0.1044(18) Uani 1 1 d . . . . .
H4B H 0.376201 0.287164 0.263265 0.125 Uiso 1 1 calc R U . . .
H4A H 0.404397 0.252379 0.341605 0.125 Uiso 1 1 calc R U . . .
C6 C 0.4206(4) 0.4830(5) 0.3893(2) 0.1040(18) Uani 1 1 d . . . . .
H6 H 0.450942 0.429929 0.425861 0.125 Uiso 1 1 calc R U . . .
C8 C 0.3388(4) 0.6486(6) 0.2935(3) 0.137(2) Uani 1 1 d . . . . .
H8 H 0.310255 0.706830 0.259114 0.165 Uiso 1 1 calc R U . . .
C14 C 0.3589(4) 0.5236(6) 0.2748(3) 0.122(2) Uani 1 1 d . . . . .
H14 H 0.342178 0.498928 0.228861 0.146 Uiso 1 1 calc R U . . .
C15 C 0.3942(5) 0.6023(6) 0.4005(3) 0.147(3) Uani 1 1 d . . . . .
H15 H 0.403158 0.628228 0.446131 0.176 Uiso 1 1 calc R U . . .

loop_
_atom_site_aniso_label
_atom_site_aniso_U_11
_atom_site_aniso_U_22
_atom_site_aniso_U_33
_atom_site_aniso_U_23
_atom_site_aniso_U_13
_atom_site_aniso_U_12
P1 0.1302(11) 0.0913(8) 0.0933(8) 0.0137(7) 0.0205(7) 0.0018(9)
F1 0.243(4) 0.281(4) 0.343(4) 0.178(3) 0.087(3) -0.007(3)
F2 0.306(4) 0.267(4) 0.238(4) -0.049(3) 0.046(3) 0.093(3)
F3 0.292(4) 0.245(4) 0.295(4) 0.095(3) 0.063(3) -0.038(3)
F4 0.290(4) 0.238(4) 0.274(4) -0.041(3) -0.147(3) 0.023(3)
F5 0.329(4) 0.307(4) 0.270(4) 0.013(3) 0.114(3) 0.168(3)
F6 0.250(4) 0.224(4) 0.264(4) -0.003(3) -0.049(3) -0.026(3)
O1 0.108(2) 0.092(2) 0.111(2) -0.0119(19) 0.0063(19) -0.019(2)
O2 0.147(3) 0.098(2) 0.113(2) 0.0172(19) 0.0431(19) -0.001(2)
O3 0.102(2) 0.155(3) 0.0835(19) -0.012(2) -0.0113(18) 0.004(2)
O4 0.111(2) 0.113(2) 0.0903(17) 0.0259(17) 0.0306(16) 0.015(2)
O5 0.135(3) 0.102(2) 0.147(3) -0.038(2) 0.038(2) -0.037(2)
O6 0.111(2) 0.129(3) 0.0749(17) 0.0005(19) 0.0024(17) 0.012(2)
C2 0.102(4) 0.230(7) 0.117(4) -0.055(4) 0.005(3) 0.003(5)
C3 0.149(5) 0.180(6) 0.067(3) 0.008(3) 0.014(3) 0.040(4)
C5 0.133(4) 0.139(4) 0.124(4) -0.039(3) 0.012(3) -0.055(4)
C7 0.157(5) 0.088(4) 0.233(6) -0.015(4) 0.075(4) -0.033(4)
C9 0.124(4) 0.210(6) 0.074(3) 0.000(4) -0.005(3) 0.029(5)
C10 0.114(4) 0.086(3) 0.168(5) 0.008(3) 0.032(3) -0.020(3)
C11 0.125(4) 0.171(5) 0.153(4) -0.093(3) 0.026(4) -0.050(4)
C12 0.164(5) 0.129(4) 0.113(3) 0.050(3) 0.049(3) 0.049(4)
C13 0.139(4) 0.183(5) 0.082(3) 0.035(3) 0.031(3) 0.045(4)
C16 0.122(4) 0.112(4) 0.162(4) 0.053(3) 0.041(3) 0.007(3)
C17 0.173(5) 0.116(4) 0.197(5) 0.037(4) 0.068(4) -0.021(4)
C18 0.103(4) 0.198(6) 0.095(3) -0.010(4) -0.013(3) -0.031(4)
N1 0.090(2) 0.0648(18) 0.0694(18) 0.0026(16) 0.0129(16) -0.0012(19)
N2 0.133(3) 0.105(3) 0.220(4) -0.007(3) 0.073(3) 0.006(3)
C1 0.069(2) 0.091(3) 0.094(3) 0.007(2) 0.026(2) -0.008(2)
C4 0.085(3) 0.092(3) 0.141(4) -0.022(3) 0.034(3) -0.017(3)
C6 0.115(3) 0.101(3) 0.100(3) 0.001(3) 0.031(3) 0.000(3)
C8 0.088(3) 0.141(5) 0.189(5) 0.056(4) 0.042(3) 0.020(3)
C14 0.094(3) 0.159(5) 0.116(4) 0.006(4) 0.029(3) 0.008(4)
C15 0.164(5) 0.136(5) 0.149(4) -0.039(4) 0.055(4) -0.010(4)

loop_
_atom_type_symbol
_atom_type_description
_atom_type_scat_dispersion_real
_atom_type_scat_dispersion_imag
_atom_type_scat_source
C C 0.0181 0.0091 'International Tables Vol C Tables 4.2.6.8 and 6.1.1.4'
H H 0.0000 0.0000 'International Tables Vol C Tables 4.2.6.8 and 6.1.1.4'
F F 0.0727 0.0534 'International Tables Vol C Tables 4.2.6.8 and 6.1.1.4'
N N 0.0311 0.0180 'International Tables Vol C Tables 4.2.6.8 and 6.1.1.4'
O O 0.0492 0.0322 'International Tables Vol C Tables 4.2.6.8 and 6.1.1.4'
P P 0.2955 0.4335 'International Tables Vol C Tables 4.2.6.8 and 6.1.1.4'

loop_
_geom_angle_atom_site_label_1
_geom_angle_atom_site_label_2
_geom_angle_atom_site_label_3
_geom_angle
_geom_angle_site_symmetry_1
_geom_angle_site_symmetry_3
_geom_angle_publ_flag
F1 P1 F2 89.7(3) . . ?
F1 P1 F3 166.5(3) . . ?
F1 P1 F6 83.1(3) . . ?
F2 P1 F6 82.9(3) . . ?
F3 P1 F2 98.1(3) . . ?
F3 P1 F6 86.9(3) . . ?
F4 P1 F1 107.3(3) . . ?
F4 P1 F2 88.2(3) . . ?
F4 P1 F3 84.1(3) . . ?
F4 P1 F5 87.9(3) . . ?
F4 P1 F6 166.4(4) . . ?
F5 P1 F1 89.2(3) . . ?
F5 P1 F2 175.4(3) . . ?
F5 P1 F3 83.8(3) . . ?
F5 P1 F6 101.3(3) . . ?
C10 O1 C5 114.3(4) . . ?
C12 O2 C17 111.5(4) . . ?
C9 O3 C2 110.9(4) . . ?
C16 O4 C13 112.7(4) . . ?
C7 O5 C11 115.6(4) . . ?
C18 O6 C3 113.0(4) . . ?
O3 C2 H2A 109.7 . . ?
O3 C2 H2B 109.7 . . ?
O3 C2 C11 110.0(4) . . ?
H2A C2 H2B 108.2 . . ?
C11 C2 H2A 109.7 . . ?
C11 C2 H2B 109.7 . . ?
O6 C3 H3A 109.6 . . ?
O6 C3 H3B 109.6 . . ?
O6 C3 C12 110.2(4) . . ?
H3A C3 H3B 108.1 . . ?
C12 C3 H3A 109.6 . . ?
C12 C3 H3B 109.6 . . ?
O1 C5 H5A 109.5 . . ?
O1 C5 H5B 109.5 . . ?
O1 C5 C18 110.6(5) . . ?
H5A C5 H5B 108.1 . . ?
C18 C5 H5A 109.5 . . ?
C18 C5 H5B 109.5 . . ?
O5 C7 H7A 109.2 . . ?
O5 C7 H7B 109.2 . . ?
O5 C7 C17 112.1(5) . . ?
H7A C7 H7B 107.9 . . ?
C17 C7 H7A 109.2 . . ?
C17 C7 H7B 109.2 . . ?
O3 C9 H9A 110.0 . . ?
O3 C9 H9B 110.0 . . ?
O3 C9 C13 108.7(4) . . ?
H9A C9 H9B 108.3 . . ?
C13 C9 H9A 110.0 . . ?
C13 C9 H9B 110.0 . . ?
O1 C10 H10A 109.8 . . ?
O1 C10 H10B 109.8 . . ?
O1 C10 C16 109.2(4) . . ?
H10A C10 H10B 108.3 . . ?
C16 C10 H10A 109.8 . . ?
C16 C10 H10B 109.8 . . ?
O5 C11 C2 112.0(5) . . ?
O5 C11 H11A 109.2 . . ?
O5 C11 H11B 109.2 . . ?
C2 C11 H11A 109.2 . . ?
C2 C11 H11B 109.2 . . ?
H11A C11 H11B 107.9 . . ?
O2 C12 C3 107.3(4) . . ?
O2 C12 H12A 110.3 . . ?
O2 C12 H12B 110.3 . . ?
C3 C12 H12A 110.3 . . ?
C3 C12 H12B 110.3 . . ?
H12A C12 H12B 108.5 . . ?
O4 C13 C9 109.4(4) . . ?
O4 C13 H13B 109.8 . . ?
O4 C13 H13A 109.8 . . ?
C9 C13 H13B 109.8 . . ?
C9 C13 H13A 109.8 . . ?
H13B C13 H13A 108.2 . . ?
O4 C16 C10 111.3(4) . . ?
O4 C16 H16A 109.4 . . ?
O4 C16 H16B 109.4 . . ?
C10 C16 H16A 109.4 . . ?
C10 C16 H16B 109.4 . . ?
H16A C16 H16B 108.0 . . ?
O2 C17 C7 106.3(5) . . ?
O2 C17 H17A 110.5 . . ?
O2 C17 H17B 110.5 . . ?
C7 C17 H17A 110.5 . . ?
C7 C17 H17B 110.5 . . ?
H17A C17 H17B 108.7 . . ?
O6 C18 C5 109.3(4) . . ?
O6 C18 H18A 109.8 . . ?
O6 C18 H18B 109.8 . . ?
C5 C18 H18A 109.8 . . ?
C5 C18 H18B 109.8 . . ?
H18A C18 H18B 108.3 . . ?
H1A N1 H1C 109.5 . . ?
H1A N1 H1B 109.5 . . ?
H1C N1 H1B 109.5 . . ?
C4 N1 H1A 109.5 . . ?
C4 N1 H1C 109.5 . . ?
C4 N1 H1B 109.5 . . ?
C8 N2 C15 116.5(6) . . ?
C6 C1 C4 123.4(4) . . ?
C14 C1 C4 121.1(4) . . ?
C14 C1 C6 115.5(5) . . ?
N1 C4 H4B 109.1 . . ?
N1 C4 H4A 109.1 . . ?
C1 C4 N1 112.5(4) . . ?
C1 C4 H4B 109.1 . . ?
C1 C4 H4A 109.1 . . ?
H4B C4 H4A 107.8 . . ?
C1 C6 H6 120.4 . . ?
C15 C6 C1 119.2(5) . . ?
C15 C6 H6 120.4 . . ?
N2 C8 H8 118.5 . . ?
N2 C8 C14 123.0(6) . . ?
C14 C8 H8 118.5 . . ?
C1 C14 C8 119.3(5) . . ?
C1 C14 H14 120.3 . . ?
C8 C14 H14 120.3 . . ?
N2 C15 C6 126.2(6) . . ?
N2 C15 H15 116.9 . . ?
C6 C15 H15 116.9 . . ?

loop_
_geom_bond_atom_site_label_1
_geom_bond_atom_site_label_2
_geom_bond_distance
_geom_bond_site_symmetry_2
_geom_bond_publ_flag
P1 F1 1.420(5) . ?
P1 F2 1.448(6) . ?
P1 F3 1.445(6) . ?
P1 F4 1.397(5) . ?
P1 F5 1.415(6) . ?
P1 F6 1.511(5) . ?
O1 C5 1.399(6) . ?
O1 C10 1.382(6) . ?
O2 C12 1.359(6) . ?
O2 C17 1.403(7) . ?
O3 C2 1.389(7) . ?
O3 C9 1.386(7) . ?
O4 C13 1.380(5) . ?
O4 C16 1.370(6) . ?
O5 C7 1.367(7) . ?
O5 C11 1.386(6) . ?
O6 C3 1.393(6) . ?
O6 C18 1.379(6) . ?
C2 H2A 0.9700 . ?
C2 H2B 0.9700 . ?
C2 C11 1.443(8) . ?
C3 H3A 0.9700 . ?
C3 H3B 0.9700 . ?
C3 C12 1.475(8) . ?
C5 H5A 0.9700 . ?
C5 H5B 0.9700 . ?
C5 C18 1.428(8) . ?
C7 H7A 0.9700 . ?
C7 H7B 0.9700 . ?
C7 C17 1.469(8) . ?
C9 H9A 0.9700 . ?
C9 H9B 0.9700 . ?
C9 C13 1.477(8) . ?
C10 H10A 0.9700 . ?
C10 H10B 0.9700 . ?
C10 C16 1.465(7) . ?
C11 H11A 0.9700 . ?
C11 H11B 0.9700 . ?
C12 H12A 0.9700 . ?
C12 H12B 0.9700 . ?
C13 H13B 0.9700 . ?
C13 H13A 0.9700 . ?
C16 H16A 0.9700 . ?
C16 H16B 0.9700 . ?
C17 H17A 0.9700 . ?
C17 H17B 0.9700 . ?
C18 H18A 0.9700 . ?
C18 H18B 0.9700 . ?
N1 H1A 0.8900 . ?
N1 H1C 0.8900 . ?
N1 H1B 0.8900 . ?
N1 C4 1.468(5) . ?
N2 C8 1.251(8) . ?
N2 C15 1.281(8) . ?
C1 C4 1.434(6) . ?
C1 C6 1.355(6) . ?
C1 C14 1.353(7) . ?
C4 H4B 0.9700 . ?
C4 H4A 0.9700 . ?
C6 H6 0.9300 . ?
C6 C15 1.318(8) . ?
C8 H8 0.9300 . ?
C8 C14 1.394(8) . ?
C14 H14 0.9300 . ?
C15 H15 0.9300 . ?

loop_
_geom_torsion_atom_site_label_1
_geom_torsion_atom_site_label_2
_geom_torsion_atom_site_label_3
_geom_torsion_atom_site_label_4
_geom_torsion
_geom_torsion_site_symmetry_1
_geom_torsion_site_symmetry_2
_geom_torsion_site_symmetry_3
_geom_torsion_site_symmetry_4
_geom_torsion_publ_flag
O1 C5 C18 O6 -67.9(6) . . . . ?
O1 C10 C16 O4 58.7(6) . . . . ?
O3 C2 C11 O5 61.0(6) . . . . ?
O3 C9 C13 O4 -63.3(6) . . . . ?
O5 C7 C17 O2 -62.8(6) . . . . ?
O6 C3 C12 O2 68.7(6) . . . . ?
C2 O3 C9 C13 -177.0(5) . . . . ?
C3 O6 C18 C5 179.4(4) . . . . ?
C5 O1 C10 C16 174.0(4) . . . . ?
C7 O5 C11 C2 176.4(5) . . . . ?
C9 O3 C2 C11 -178.1(5) . . . . ?
C10 O1 C5 C18 179.2(5) . . . . ?
C11 O5 C7 C17 179.6(5) . . . . ?
C12 O2 C17 C7 -173.5(4) . . . . ?
C13 O4 C16 C10 -176.1(4) . . . . ?
C16 O4 C13 C9 -174.6(4) . . . . ?
C17 O2 C12 C3 177.6(4) . . . . ?
C18 O6 C3 C12 -177.3(4) . . . . ?
N2 C8 C14 C1 -1.6(8) . . . . ?
C1 C6 C15 N2 -3.7(10) . . . . ?
C4 C1 C6 C15 -177.2(5) . . . . ?
C4 C1 C14 C8 179.6(5) . . . . ?
C6 C1 C4 N1 -84.8(6) . . . . ?
C6 C1 C14 C8 2.2(7) . . . . ?
C8 N2 C15 C6 4.3(10) . . . . ?
C14 C1 C4 N1 98.0(5) . . . . ?
C14 C1 C6 C15 0.2(7) . . . . ?
C15 N2 C8 C14 -1.5(9) . . . . ?
